data_4078386
loop_
_publ_author_name
'Vicente, Jos\'e'
'Abad, Jos\'e-Antonio'
'Rink, Barbara'
'Hern\'andez, Francisco-Santos'
'Ram\'irez de Arellano, M. Carmen'

_publ_section_title
;
 Synthesis of Mercury(II) and Palladium(II) Organometallic Derivatives of
 Terephthaldehyde by Metalation, Transmetalation, Oxidation, and
 Condensation Reactions. X-ray Crystal Structures
 oftrans-[PdCl{C6H3(CO2H)2-2,5}(PPh3)2]&#x00B7;Me2CO&#x00B7;2MeOH,trans-[PdCl{C6H3(CHO)-2-(CO2H)-5}(PPh3)2]&#x00B7;2CH2Cl2,
 and
 [Pd{C6H3(CHNC6H4NH2-4)-2-(CHO)-5}(N,N,N',N'-Tetramethylethylenediamine)]CF3SO3.
 Molecular Assemblies through
 [Pd]--Cl&#x00B7;&#x00B7;&#x00B7;HO2C--Aryl and
 [Pd]--Cl&#x00B7;&#x00B7;&#x00B7;HOMe HO(O)C--Aryl
 Hydrogen Bonds
;
_journal_coden_ASTM ORGND7
_journal_issue 24
_journal_name_full Organometallics
_journal_page_first 5269
_journal_page_last 5282
_journal_paper_doi 10.1021/om970583u
_journal_volume 16
_journal_year 1997
_chemical_formula_sum 'C21 H27 F3 N4 O4 Pd S'
_chemical_formula_weight 594.93
_space_group_IT_number 2
_symmetry_cell_setting triclinic
_symmetry_space_group_name_Hall '-P 1'
_symmetry_space_group_name_H-M 'P -1'
_atom_sites_solution_hydrogens geom
_atom_sites_solution_primary direct
_atom_sites_solution_secondary difmap
_audit_creation_method SHELXL
_cell_angle_alpha 74.991(12)
_cell_angle_beta 75.398(10)
_cell_angle_gamma 82.864(14)
_cell_formula_units_Z 2
_cell_length_a 10.786(2)
_cell_length_b 10.998(2)
_cell_length_c 11.140(2)
_cell_measurement_reflns_used 81
_cell_measurement_temperature 173(2)
_cell_measurement_theta_max 13.50
_cell_measurement_theta_min 4.73
_cell_volume 1232.7(4)
_computing_cell_refinement 'Siemens XSCANS'
_computing_data_collection 'Siemens XSCANS'
_computing_data_reduction 'Siemens XSCANS'
_computing_molecular_graphics 'Siemens SHELXTL'
_computing_publication_material 'Siemens SHELXTL'
_computing_structure_refinement 'Siemens SHELXTL'
_computing_structure_solution 'Siemens SHELXTL'
_diffrn_ambient_temperature 173(2)
_diffrn_measurement_device 'Siemens P4'
_diffrn_measurement_method '\w scans'
_diffrn_radiation_monochromator graphite
_diffrn_radiation_source 'fine-focus sealed tube'
_diffrn_radiation_type MoK\a
_diffrn_radiation_wavelength 0.71073
_diffrn_reflns_av_R_equivalents 0.0214
_diffrn_reflns_av_sigmaI/netI 0.0542
_diffrn_reflns_limit_h_max 3
_diffrn_reflns_limit_h_min -12
_diffrn_reflns_limit_k_max 12
_diffrn_reflns_limit_k_min -12
_diffrn_reflns_limit_l_max 13
_diffrn_reflns_limit_l_min -13
_diffrn_reflns_number 5507
_diffrn_reflns_theta_max 25.00
_diffrn_reflns_theta_min 3.04
_diffrn_standards_decay_% 2.90
_diffrn_standards_interval_count 247
_diffrn_standards_number 3
_exptl_absorpt_coefficient_mu 0.894
_exptl_crystal_colour orange
_exptl_crystal_density_diffrn 1.603
_exptl_crystal_description tablet
_exptl_crystal_F_000 604
_exptl_crystal_size_max 0.42
_exptl_crystal_size_mid 0.35
_exptl_crystal_size_min 0.11
_refine_diff_density_max 0.813
_refine_diff_density_min -0.543
_refine_diff_density_rms 0.075
_refine_ls_extinction_method none
_refine_ls_goodness_of_fit_all 0.945
_refine_ls_goodness_of_fit_obs 1.033
_refine_ls_hydrogen_treatment 'rigid methyls, others riding'
_refine_ls_matrix_type full
_refine_ls_number_parameters 351
_refine_ls_number_reflns 4266
_refine_ls_number_restraints 405
_refine_ls_restrained_S_all 0.919
_refine_ls_restrained_S_obs 0.991
_refine_ls_R_factor_all 0.0537
_refine_ls_R_factor_obs 0.0362
_refine_ls_shift/esd_max 0.001
_refine_ls_shift/esd_mean 0.000
_refine_ls_structure_factor_coef Fsqd
_refine_ls_weighting_details 'w=1/[\s^2^(Fo^2^)+(0.0424P)^2^+0.0000P] where P=(Fo^2^+2Fc^2^)/3'
_refine_ls_weighting_scheme calc
_refine_ls_wR_factor_all 0.0782
_refine_ls_wR_factor_obs 0.0742
_reflns_number_observed 3299
_reflns_number_total 4266
_reflns_observed_criterion >2sigma(I)
_cod_data_source_file om970583u.cif
_cod_data_source_block br01_compound_12c'
_cod_depositor_comments
;
The following automatic conversions were performed:

'_symmetry_cell_setting' value 'Triclinic' changed to 'triclinic'
according to /home/saulius/struct/CIF-dictionaries/cif_core.dic
dictionary named 'cif_core.dic' version 2.4.1 from 2010-06-29.

Automatic conversion script
Id: cif_fix_values 1715 2011-07-08 13:25:40Z adriana 

The following automatic conversions were performed:

'_refine_ls_weighting_scheme' value 'calc
w=1/[\s^2^(Fo^2^)+(0.0424P)^2^+0.0000P] where P=(Fo^2^+2Fc^2^)/3' was
changed to 'calc'. New tag '_refine_ls_weighting_details' was
created. The value of the new tag was set to
'w=1/[\s^2^(Fo^2^)+(0.0424P)^2^+0.0000P] where P=(Fo^2^+2Fc^2^)/3'.

Automatic conversion script
Id: cif_fix_values 3143 2015-03-26 13:38:13Z robertas 
;
_cod_original_cell_volume 1232.8(4)
_cod_original_sg_symbol_H-M P-1
_cod_database_code 4078386

loop_
_symmetry_equiv_pos_as_xyz
'x, y, z'
'-x, -y, -z'

loop_
_atom_site_aniso_label
_atom_site_aniso_U_11
_atom_site_aniso_U_22
_atom_site_aniso_U_33
_atom_site_aniso_U_23
_atom_site_aniso_U_13
_atom_site_aniso_U_12
Pd 0.0400(2) 0.02439(14) 0.02686(14) -0.00255(10) -0.00349(12) 0.00722(11)
O1 0.044(2) 0.072(2) 0.050(2) -0.020(2) -0.0123(15) 0.004(2)
N3 0.040(2) 0.036(2) 0.035(2) -0.0028(14) -0.0069(15) 0.0089(15)
N4 0.056(2) 0.028(2) 0.034(2) -0.0061(13) -0.010(2) 0.011(2)
C1 0.042(2) 0.022(2) 0.021(2) 0.0013(13) 0.001(2) 0.000(2)
C2 0.039(2) 0.028(2) 0.026(2) -0.0016(14) -0.003(2) 0.002(2)
C3 0.039(2) 0.031(2) 0.042(2) -0.006(2) -0.004(2) 0.002(2)
C4 0.033(2) 0.035(2) 0.041(2) -0.002(2) -0.004(2) -0.001(2)
C5 0.034(2) 0.030(2) 0.026(2) 0.0024(14) 0.001(2) -0.008(2)
C6 0.041(2) 0.023(2) 0.027(2) -0.0005(14) 0.002(2) -0.001(2)
C7 0.042(2) 0.028(2) 0.032(2) -0.0081(15) -0.004(2) 0.005(2)
C8 0.045(3) 0.038(2) 0.031(2) 0.000(2) 0.001(2) -0.004(2)
C17 0.039(3) 0.066(3) 0.071(3) 0.005(2) -0.006(2) 0.004(2)
C18 0.053(3) 0.046(2) 0.041(2) -0.007(2) -0.018(2) 0.008(2)
C19 0.055(3) 0.055(3) 0.053(3) -0.018(2) -0.023(2) 0.033(2)
C20 0.079(3) 0.033(2) 0.055(3) -0.007(2) -0.028(3) 0.023(2)
C21 0.064(3) 0.046(2) 0.048(2) -0.022(2) -0.010(2) 0.018(2)
C22 0.075(3) 0.025(2) 0.052(3) 0.000(2) -0.009(2) -0.001(2)
S 0.0354(15) 0.0273(13) 0.0334(12) -0.0038(9) -0.0054(11) -0.0062(12)
O2 0.054(4) 0.057(3) 0.038(3) -0.006(3) 0.000(3) -0.024(3)
O3 0.063(5) 0.044(4) 0.075(6) -0.011(5) -0.032(4) 0.028(4)
O4 0.073(8) 0.028(4) 0.044(6) -0.005(4) -0.022(5) -0.010(4)
F1 0.054(3) 0.072(3) 0.073(3) -0.044(3) -0.029(3) 0.030(3)
F2 0.065(4) 0.054(3) 0.033(3) -0.010(2) 0.004(3) -0.017(3)
F3 0.059(3) 0.039(2) 0.064(3) -0.028(2) -0.010(2) -0.008(2)
S' 0.047(2) 0.0309(15) 0.0416(15) -0.0096(12) 0.0015(15) -0.0069(15)
O2' 0.051(4) 0.056(4) 0.101(5) -0.035(4) 0.002(4) -0.022(3)
O3' 0.071(6) 0.041(4) 0.048(5) -0.004(3) -0.010(3) 0.001(4)
O4' 0.061(7) 0.028(5) 0.042(6) -0.016(4) 0.008(5) -0.007(4)
F1' 0.066(4) 0.056(3) 0.063(3) -0.028(3) 0.011(3) -0.026(3)
F2' 0.094(5) 0.055(3) 0.044(3) -0.016(3) -0.018(4) 0.008(4)
F3' 0.066(4) 0.039(3) 0.061(3) -0.031(2) -0.007(3) 0.006(2)

loop_
_atom_site_label
_atom_site_type_symbol
_atom_site_fract_x
_atom_site_fract_y
_atom_site_fract_z
_atom_site_U_iso_or_equiv
_atom_site_thermal_displace_type
_atom_site_occupancy
_atom_site_calc_flag
_atom_site_refinement_flags
_atom_site_disorder_group
Pd Pd 1.15752(3) 0.40352(3) 0.27082(3) 0.03268(10) Uani 1 d DU .
O1 O 0.6562(3) 0.4020(3) 0.0137(3) 0.0545(8) Uani 1 d U .
N3 N 1.3315(3) 0.3569(3) 0.3452(3) 0.0394(8) Uani 1 d U .
N4 N 1.1758(3) 0.2101(3) 0.2706(3) 0.0407(8) Uani 1 d U .
C1 C 0.9973(4) 0.4492(3) 0.2029(3) 0.0314(8) Uani 1 d U .
C2 C 0.9389(4) 0.5684(3) 0.2224(3) 0.0331(8) Uani 1 d U .
C3 C 0.8218(4) 0.6175(3) 0.1914(4) 0.0392(9) Uani 1 d U .
H3 H 0.7846(4) 0.6960(3) 0.2082(4) 0.047 Uiso 1 calc R .
C4 C 0.7614(4) 0.5516(3) 0.1366(3) 0.0391(9) Uani 1 d U .
H4 H 0.6805(4) 0.5826(3) 0.1178(3) 0.047 Uiso 1 calc R .
C5 C 0.8187(4) 0.4393(3) 0.1087(3) 0.0328(8) Uani 1 d U .
C6 C 0.9339(4) 0.3897(3) 0.1423(3) 0.0332(8) Uani 1 d U .
H6 H 0.9705(4) 0.3119(3) 0.1229(3) 0.040 Uiso 1 calc R .
C7 C 1.0141(4) 0.6371(3) 0.2682(3) 0.0356(9) Uani 1 d DU .
H7 H 0.9862(4) 0.7185(3) 0.2828(3) 0.043 Uiso 0.538(3) calc PR 1
H7' H 0.9805(4) 0.7162(3) 0.2858(3) 0.043 Uiso 0.462(3) calc PR 2
C8 C 0.7588(4) 0.3718(4) 0.0416(3) 0.0413(9) Uani 1 d U .
H8 H 0.8047(4) 0.2986(4) 0.0185(3) 0.050 Uiso 1 calc R .
N1 N 1.1161(8) 0.5847(9) 0.2873(11) 0.0309(4) Uiso 0.538(3) d PDU 1
N2 N 1.3884(5) 0.8475(5) 0.4934(5) 0.0309(4) Uiso 0.538(3) d PU 1
C11 C 1.1868(8) 0.6548(8) 0.3387(7) 0.0309(4) Uiso 0.538(3) d PDU 1
C12 C 1.1509(7) 0.6490(6) 0.4681(6) 0.0309(4) Uiso 0.538(3) d PDU 1
H12 H 1.0817(7) 0.6010(6) 0.5218(6) 0.037 Uiso 0.538(3) calc PR 1
C13 C 1.2185(7) 0.7150(6) 0.5162(7) 0.0309(4) Uiso 0.538(3) d PDU 1
H13 H 1.1940(7) 0.7131(6) 0.6047(7) 0.037 Uiso 0.538(3) calc PR 1
C14 C 1.3221(8) 0.7852(7) 0.4404(7) 0.0309(4) Uiso 0.538(3) d PDU 1
C15 C 1.3535(7) 0.7873(6) 0.3096(7) 0.0309(4) Uiso 0.538(3) d PDU 1
H15 H 1.4229(7) 0.8336(6) 0.2539(7) 0.037 Uiso 0.538(3) calc PR 1
C16 C 1.2828(7) 0.7214(7) 0.2615(7) 0.0309(4) Uiso 0.538(3) d PDU 1
H16 H 1.3033(7) 0.7243(7) 0.1728(7) 0.037 Uiso 0.538(3) calc PR 1
N1' N 1.1318(9) 0.5919(10) 0.2869(13) 0.0309(4) Uiso 0.462(3) d PDU 2
N2' N 1.4516(6) 0.8853(6) 0.4206(6) 0.0309(4) Uiso 0.462(3) d PU 2
C11' C 1.2108(9) 0.6664(10) 0.3195(8) 0.0309(4) Uiso 0.462(3) d PDU 2
C12' C 1.1897(8) 0.6845(7) 0.4444(7) 0.0309(4) Uiso 0.462(3) d PDU 2
H12' H 1.1195(8) 0.6473(7) 0.5083(7) 0.037 Uiso 0.462(3) calc PR 2
C13' C 1.2703(9) 0.7563(8) 0.4761(8) 0.0309(4) Uiso 0.462(3) d PDU 2
H13' H 1.2545(9) 0.7653(8) 0.5613(8) 0.037 Uiso 0.462(3) calc PR 2
C14' C 1.3716(8) 0.8138(7) 0.3861(8) 0.0309(4) Uiso 0.462(3) d PDU 2
C15' C 1.3929(8) 0.8004(7) 0.2614(8) 0.0309(4) Uiso 0.462(3) d PDU 2
H15' H 1.4610(8) 0.8417(7) 0.1977(8) 0.037 Uiso 0.462(3) calc PR 2
C16' C 1.3156(8) 0.7274(8) 0.2291(8) 0.0309(4) Uiso 0.462(3) d PDU 2
H16' H 1.3336(8) 0.7182(8) 0.1438(8) 0.037 Uiso 0.462(3) calc PR 2
C17 C 1.4380(4) 0.4422(4) 0.2862(5) 0.0644(13) Uani 1 d U .
H17A H 1.4526(18) 0.4604(21) 0.1930(5) 0.077 Uiso 1 calc R .
H17B H 1.5163(8) 0.4015(12) 0.3123(22) 0.077 Uiso 1 calc R .
H17C H 1.4155(12) 0.5211(11) 0.3143(21) 0.077 Uiso 1 calc R .
C18 C 1.2994(4) 0.3471(4) 0.4842(3) 0.0468(10) Uani 1 d U .
H18A H 1.2718(23) 0.4308(5) 0.5006(4) 0.056 Uiso 1 calc R .
H18B H 1.3752(7) 0.3139(22) 0.5186(5) 0.056 Uiso 1 calc R .
H18C H 1.2299(16) 0.2901(18) 0.5257(4) 0.056 Uiso 1 calc R .
C19 C 1.3804(4) 0.2328(4) 0.3179(4) 0.0547(12) Uani 1 d U .
H19A H 1.4255(4) 0.2443(4) 0.2270(4) 0.066 Uiso 1 calc R .
H19B H 1.4425(4) 0.1923(4) 0.3707(4) 0.066 Uiso 1 calc R .
C20 C 1.2726(5) 0.1514(4) 0.3466(4) 0.0562(12) Uani 1 d U .
H20A H 1.2311(5) 0.1362(4) 0.4387(4) 0.067 Uiso 1 calc R .
H20B H 1.3059(5) 0.0689(4) 0.3272(4) 0.067 Uiso 1 calc R .
C21 C 1.2254(4) 0.1924(4) 0.1388(4) 0.0529(12) Uani 1 d U .
H21A H 1.3060(13) 0.2342(20) 0.1001(9) 0.063 Uiso 1 calc R .
H21B H 1.1622(11) 0.2293(21) 0.0877(8) 0.063 Uiso 1 calc R .
H21C H 1.2407(23) 0.1022(4) 0.1416(4) 0.063 Uiso 1 calc R .
C22 C 1.0583(4) 0.1406(3) 0.3320(4) 0.0535(11) Uani 1 d U .
H22A H 0.9941(10) 0.1704(17) 0.2806(13) 0.064 Uiso 1 calc R .
H22B H 1.0236(14) 0.1552(19) 0.4177(10) 0.064 Uiso 1 calc R .
H22C H 1.0792(6) 0.0502(4) 0.3385(22) 0.064 Uiso 1 calc R .
S S 1.7333(3) 1.0109(2) 0.2617(2) 0.0328(6) Uani 0.514(3) d PDU 1
O2 O 1.6242(5) 0.9731(5) 0.3657(5) 0.051(2) Uani 0.514(3) d PDU 1
O3 O 1.8408(8) 0.9192(8) 0.2604(8) 0.061(2) Uani 0.514(3) d PDU 1
O4 O 1.7610(17) 1.1399(9) 0.2418(16) 0.047(3) Uani 0.514(3) d PDU 1
C23 C 1.6731(7) 1.0117(7) 0.1231(7) 0.0403(13) Uiso 0.514(3) d PDU 1
F1 F 1.5634(4) 1.0803(5) 0.1196(5) 0.0614(15) Uani 0.514(3) d PDU 1
F2 F 1.7553(6) 1.0573(5) 0.0143(4) 0.0525(14) Uani 0.514(3) d PDU 1
F3 F 1.6501(4) 0.8946(4) 0.1213(4) 0.0513(13) Uani 0.514(3) d PDU 1
S' S 1.7994(4) 0.9872(3) 0.2307(3) 0.0414(7) Uani 0.486(3) d PDU 2
O2' O 1.6986(6) 0.9216(6) 0.2212(7) 0.068(2) Uani 0.486(3) d PDU 2
O3' O 1.8788(8) 0.9159(8) 0.3134(7) 0.056(2) Uani 0.486(3) d PDU 2
O4' O 1.7633(17) 1.1139(10) 0.2450(17) 0.045(3) Uani 0.486(3) d PDU 2
C23' C 1.9050(7) 1.0114(7) 0.0708(7) 0.0403(13) Uiso 0.486(3) d PDU 2
F1' F 2.0006(5) 1.0813(5) 0.0623(5) 0.062(2) Uani 0.486(3) d PDU 2
F2' F 1.8448(7) 1.0696(5) -0.0189(5) 0.064(2) Uani 0.486(3) d PDU 2
F3' F 1.9570(5) 0.9004(4) 0.0474(5) 0.0542(14) Uani 0.486(3) d PDU 2

loop_
_atom_type_symbol
_atom_type_description
_atom_type_scat_dispersion_real
_atom_type_scat_dispersion_imag
_atom_type_scat_source
C C 0.0033 0.0016 'International Tables Vol C Tables 4.2.6.8 and 6.1.1.4'
H H 0.0000 0.0000 'International Tables Vol C Tables 4.2.6.8 and 6.1.1.4'
N N 0.0061 0.0033 'International Tables Vol C Tables 4.2.6.8 and 6.1.1.4'
O O 0.0106 0.0060 'International Tables Vol C Tables 4.2.6.8 and 6.1.1.4'
F F 0.0171 0.0103 'International Tables Vol C Tables 4.2.6.8 and 6.1.1.4'
S S 0.1246 0.1234 'International Tables Vol C Tables 4.2.6.8 and 6.1.1.4'
Pd Pd -0.9988 1.0072 'International Tables Vol C Tables 4.2.6.8 and 6.1.1.4'

loop_
_geom_angle_atom_site_label_1
_geom_angle_atom_site_label_2
_geom_angle_atom_site_label_3
_geom_angle
_geom_angle_site_symmetry_1
_geom_angle_site_symmetry_3
C1 Pd N1 78.5(3) . .
C1 Pd N1' 83.0(3) . .
C1 Pd N4 97.55(13) . .
N1 Pd N4 172.2(3) . .
N1' Pd N4 175.3(4) . .
C1 Pd N3 179.06(13) . .
N1 Pd N3 100.6(3) . .
N1' Pd N3 96.1(3) . .
N4 Pd N3 83.38(12) . .
C18 N3 C19 110.4(3) . .
C18 N3 C17 107.9(3) . .
C19 N3 C17 106.5(3) . .
C18 N3 Pd 110.2(2) . .
C19 N3 Pd 104.3(2) . .
C17 N3 Pd 117.4(2) . .
C21 N4 C22 109.6(3) . .
C21 N4 C20 108.3(3) . .
C22 N4 C20 106.3(3) . .
C21 N4 Pd 110.8(2) . .
C22 N4 Pd 115.6(2) . .
C20 N4 Pd 105.9(2) . .
C6 C1 C2 114.8(3) . .
C6 C1 Pd 133.6(3) . .
C2 C1 Pd 111.6(3) . .
C3 C2 C1 122.7(4) . .
C3 C2 C7 122.9(3) . .
C1 C2 C7 114.3(3) . .
C4 C3 C2 119.5(3) . .
C3 C4 C5 119.6(4) . .
C4 C5 C6 120.5(4) . .
C4 C5 C8 120.1(4) . .
C6 C5 C8 119.4(3) . .
C1 C6 C5 122.6(3) . .
N1 C7 C2 115.9(5) . .
N1' C7 C2 121.5(5) . .
O1 C8 C5 125.3(4) . .
C7 N1 C11 114.3(8) . .
C7 N1 Pd 118.6(5) . .
C11 N1 Pd 126.5(7) . .
C16 C11 C12 122.4(8) . .
C16 C11 N1 119.7(8) . .
C12 C11 N1 117.9(7) . .
C13 C12 C11 117.6(7) . .
C12 C13 C14 122.8(6) . .
N2 C14 C13 120.6(6) . .
N2 C14 C15 122.7(7) . .
C13 C14 C15 116.7(7) . .
C16 C15 C14 120.0(6) . .
C11 C16 C15 120.5(7) . .
C7 N1' C11' 120.9(9) . .
C7 N1' Pd 107.8(5) . .
C11' N1' Pd 131.1(8) . .
C12' C11' C16' 115.8(8) . .
C12' C11' N1' 122.0(8) . .
C16' C11' N1' 122.2(9) . .
C13' C12' C11' 121.5(7) . .
C14' C13' C12' 121.2(7) . .
C13' C14' C15' 118.7(8) . .
C13' C14' N2' 120.1(7) . .
C15' C14' N2' 121.2(7) . .
C14' C15' C16' 120.8(7) . .
C15' C16' C11' 122.0(7) . .
C20 C19 N3 109.8(3) . .
C19 C20 N4 111.4(3) . .
O3 S O4 116.7(8) . .
O3 S O2 113.6(4) . .
O4 S O2 113.2(7) . .
O3 S C23 105.6(4) . .
O4 S C23 103.4(7) . .
O2 S C23 102.3(3) . .
F1 C23 F2 106.6(6) . .
F1 C23 F3 106.1(6) . .
F2 C23 F3 107.1(6) . .
F1 C23 S 112.9(5) . .
F2 C23 S 112.2(5) . .
F3 C23 S 111.5(5) . .
O2' S' O3' 115.1(5) . .
O2' S' O4' 114.8(8) . .
O3' S' O4' 114.3(8) . .
O2' S' C23' 103.3(4) . .
O3' S' C23' 104.4(4) . .
O4' S' C23' 102.8(7) . .
F2' C23' F3' 108.9(6) . .
F2' C23' F1' 107.4(6) . .
F3' C23' F1' 107.7(6) . .
F2' C23' S' 112.5(6) . .
F3' C23' S' 110.1(5) . .
F1' C23' S' 110.1(5) . .
F2' C23' F3' 81.2(5) . 2_975
F3' C23' F3' 92.2(5) . 2_975
F1' C23' F3' 37.3(3) . 2_975
S' C23' F3' 146.7(5) . 2_975
F3' F1' C23' 98.7(6) 2_975 .
F1' F3' C23' 106.5(5) 2_975 .
F1' F3' C23' 43.9(4) 2_975 2_975
C23' F3' C23' 87.8(5) . 2_975

loop_
_geom_bond_atom_site_label_1
_geom_bond_atom_site_label_2
_geom_bond_distance
_geom_bond_site_symmetry_2
Pd C1 2.014(4) .
Pd N1 2.033(9) .
Pd N1' 2.104(10) .
Pd N4 2.112(3) .
Pd N3 2.190(3) .
O1 C8 1.209(5) .
N3 C18 1.477(5) .
N3 C19 1.479(5) .
N3 C17 1.483(5) .
N4 C21 1.485(5) .
N4 C22 1.481(5) .
N4 C20 1.491(5) .
C1 C6 1.388(5) .
C1 C2 1.427(5) .
C2 C3 1.400(5) .
C2 C7 1.431(5) .
C3 C4 1.368(5) .
C4 C5 1.384(5) .
C5 C6 1.393(5) .
C5 C8 1.476(5) .
C7 N1 1.218(9) .
C7 N1' 1.351(11) .
N1 C11 1.448(12) .
N2 C14 1.370(9) .
C11 C16 1.327(9) .
C11 C12 1.381(10) .
C12 C13 1.370(9) .
C13 C14 1.399(9) .
C14 C15 1.405(9) .
C15 C16 1.391(9) .
N1' C11' 1.419(13) .
N2' C14' 1.415(10) .
C11' C12' 1.415(11) .
C11' C16' 1.416(10) .
C12' C13' 1.404(11) .
C13' C14' 1.375(10) .
C14' C15' 1.392(10) .
C15' C16' 1.392(11) .
C19 C20 1.476(6) .
S O3 1.439(7) .
S O4 1.436(10) .
S O2 1.444(5) .
S C23 1.817(8) .
C23 F1 1.325(8) .
C23 F2 1.327(8) .
C23 F3 1.347(8) .
S' O2' 1.417(6) .
S' O3' 1.433(7) .
S' O4' 1.438(10) .
S' C23' 1.830(8) .
C23' F2' 1.312(8) .
C23' F3' 1.339(8) .
C23' F1' 1.332(8) .
C23' F3' 1.897(9) 2_975
F1' F3' 1.165(6) 2_975
F3' F1' 1.165(6) 2_975
F3' C23' 1.897(9) 2_975
